data_4086664
loop_
_publ_author_name
'Garner, Mary E.'
'Hohloch, Stephan'
'Maron, Laurent'
'Arnold, John'

_publ_section_title
;
 A New Supporting Ligand in Actinide Chemistry Leads to Reactive
 Bis(NHC)borate-Supported Thorium Complexes
;
_journal_issue 17
_journal_name_full Organometallics
_journal_page_first 2915
_journal_paper_doi 10.1021/acs.organomet.6b00467
_journal_volume 35
_journal_year 2016
_chemical_formula_sum 'C75 H84 B2 N10 O2 Th'
_chemical_formula_weight 1411.18
_space_group_crystal_system triclinic
_space_group_IT_number 2
_space_group_name_Hall '-P 1'
_space_group_name_H-M_alt 'P -1'
_symmetry_space_group_name_Hall '-P 1'
_symmetry_space_group_name_H-M 'P -1'
_atom_sites_solution_hydrogens geom
_audit_creation_method SHELXL-2014/7
_cell_angle_alpha 83.8170(10)
_cell_angle_beta 87.1040(10)
_cell_angle_gamma 63.3790(10)
_cell_formula_units_Z 2
_cell_length_a 12.1990(5)
_cell_length_b 13.0652(5)
_cell_length_c 23.3043(9)
_cell_measurement_reflns_used 11124
_cell_measurement_temperature 100(2)
_cell_measurement_theta_max 25.40
_cell_measurement_theta_min 1.75
_cell_volume 3301.2(2)
_computing_cell_refinement 'Bruker ApexII suite, 2015'
_computing_data_collection 'Bruker ApexII suite, 2015'
_computing_data_reduction 'Bruker ApexII suite, 2015'
_computing_structure_refinement 'SHELXL-2014/7 (Sheldrick, 2014)'
_diffrn_ambient_temperature 100(2)
_diffrn_measured_fraction_theta_full 0.999
_diffrn_measured_fraction_theta_max 0.999
_diffrn_measurement_device_type 'Bruker Quazar'
_diffrn_measurement_method 'omega phi scans'
_diffrn_radiation_type MoK\a
_diffrn_radiation_wavelength 0.71073
_diffrn_reflns_av_R_equivalents 0.0598
_diffrn_reflns_av_unetI/netI 0.0339
_diffrn_reflns_Laue_measured_fraction_full 0.999
_diffrn_reflns_Laue_measured_fraction_max 0.999
_diffrn_reflns_limit_h_max 14
_diffrn_reflns_limit_h_min -14
_diffrn_reflns_limit_k_max 15
_diffrn_reflns_limit_k_min -15
_diffrn_reflns_limit_l_max 28
_diffrn_reflns_limit_l_min -28
_diffrn_reflns_number 99370
_diffrn_reflns_point_group_measured_fraction_full 0.999
_diffrn_reflns_point_group_measured_fraction_max 0.999
_diffrn_reflns_theta_full 25.242
_diffrn_reflns_theta_max 25.401
_diffrn_reflns_theta_min 1.751
_exptl_absorpt_coefficient_mu 2.314
_exptl_absorpt_correction_T_max 0.490
_exptl_absorpt_correction_T_min 0.381
_exptl_absorpt_correction_type multi-scan
_exptl_absorpt_process_details 'Blessing, 1995'
_exptl_crystal_colour purple
_exptl_crystal_density_diffrn 1.420
_exptl_crystal_description needle
_exptl_crystal_F_000 1440
_exptl_crystal_size_max 0.160
_exptl_crystal_size_mid 0.080
_exptl_crystal_size_min 0.080
_refine_diff_density_max 2.381
_refine_diff_density_min -0.676
_refine_diff_density_rms 0.101
_refine_ls_extinction_method none
_refine_ls_goodness_of_fit_ref 1.117
_refine_ls_hydrogen_treatment constr
_refine_ls_matrix_type full
_refine_ls_number_parameters 825
_refine_ls_number_reflns 12138
_refine_ls_number_restraints 0
_refine_ls_restrained_S_all 1.117
_refine_ls_R_factor_all 0.0341
_refine_ls_R_factor_gt 0.0300
_refine_ls_shift/su_max 0.003
_refine_ls_shift/su_mean 0.000
_refine_ls_structure_factor_coef Fsqd
_refine_ls_weighting_details 'w=1/[\s^2^(Fo^2^)+(0.0283P)^2^+5.7483P] where P=(Fo^2^+2Fc^2^)/3'
_refine_ls_weighting_scheme calc
_refine_ls_wR_factor_gt 0.0696
_refine_ls_wR_factor_ref 0.0711
_reflns_Friedel_coverage 0.000
_reflns_number_gt 11124
_reflns_number_total 12138
_reflns_threshold_expression 'I > 2\s(I)'
_cod_data_source_file om6b00467_si_001.cif
_cod_data_source_block shelx
_cod_depositor_comments 'Adding full bibliography for 4086660--4086666.cif.'
_cod_database_code 4086664
_shelx_shelxl_version_number 2014/7
_shelx_space_group_comment
;
The symmetry employed for this shelxl refinement is uniquely defined
by the following loop, which should always be used as a source of
symmetry information in preference to the above space-group names.
They are only intended as comments.
;
_shelx_estimated_absorpt_t_min 0.708
_shelx_estimated_absorpt_t_max 0.837

loop_
_space_group_symop_operation_xyz
'x, y, z'
'-x, -y, -z'

loop_
_atom_site_label
_atom_site_type_symbol
_atom_site_fract_x
_atom_site_fract_y
_atom_site_fract_z
_atom_site_U_iso_or_equiv
_atom_site_adp_type
_atom_site_occupancy
_atom_site_site_symmetry_order
_atom_site_calc_flag
_atom_site_refinement_flags_posn
_atom_site_refinement_flags_adp
Th1 Th 0.72559(2) 0.69955(2) 0.74216(2) 0.01326(5) Uani 1 1 d . .
O1 O 0.6837(2) 0.85737(18) 0.77944(10) 0.0130(5) Uani 1 1 d . .
N5 N 0.3936(3) 0.7301(2) 0.77841(12) 0.0172(6) Uani 1 1 d . .
N2 N 1.0409(3) 0.6020(2) 0.73683(12) 0.0180(6) Uani 1 1 d . .
N6 N 0.4722(3) 0.6789(2) 0.69553(12) 0.0148(6) Uani 1 1 d . .
N8 N 0.5383(3) 0.9476(2) 0.61794(12) 0.0164(6) Uani 1 1 d . .
N10 N 0.7153(2) 0.6796(2) 0.84700(12) 0.0134(6) Uani 1 1 d . .
N4 N 0.8822(3) 0.6101(2) 0.58305(12) 0.0172(6) Uani 1 1 d . .
N3 N 0.9548(3) 0.6840(2) 0.63944(12) 0.0168(6) Uani 1 1 d . .
N9 N 0.7319(2) 0.5068(2) 0.79151(12) 0.0156(6) Uani 1 1 d . .
N7 N 0.5477(3) 0.7788(2) 0.61870(12) 0.0157(6) Uani 1 1 d . .
O100 O 0.9890(3) 1.0752(2) 0.61849(13) 0.0370(7) Uani 1 1 d . .
N1 N 1.0567(3) 0.4547(3) 0.79362(13) 0.0206(7) Uani 1 1 d . .
C40 C 0.5453(3) 1.0493(3) 0.63155(15) 0.0188(7) Uani 1 1 d . .
C65 C 0.8130(3) 0.9781(3) 0.86874(15) 0.0181(7) Uani 1 1 d . .
H65 H 0.7393 1.0449 0.8750 0.022 Uiso 1 1 calc R U
C3 C 0.4980(3) 0.7059(3) 0.74599(15) 0.0148(7) Uani 1 1 d . .
C1 C 0.9723(3) 0.5565(3) 0.76718(14) 0.0145(7) Uani 1 1 d . .
C61 C 0.9175(3) 0.7873(3) 0.84097(15) 0.0192(7) Uani 1 1 d . .
H61 H 0.9161 0.7218 0.8275 0.023 Uiso 1 1 calc R U
C24 C 0.7953(3) 0.3825(3) 0.55550(16) 0.0221(8) Uani 1 1 d . .
H24 H 0.8139 0.3056 0.5697 0.027 Uiso 1 1 calc R U
C2 C 0.8679(3) 0.6466(3) 0.63742(15) 0.0160(7) Uani 1 1 d . .
C11 C 0.4749(3) 0.8460(3) 0.57260(15) 0.0205(8) Uani 1 1 d . .
H11 H 0.4358 0.8220 0.5464 0.025 Uiso 1 1 calc R U
C31 C 0.3765(3) 0.7559(3) 0.83738(15) 0.0168(7) Uani 1 1 d . .
C53 C 0.7284(3) 0.4913(3) 0.84969(15) 0.0161(7) Uani 1 1 d . .
C66 C 0.5804(3) 1.0013(3) 0.84673(15) 0.0174(7) Uani 1 1 d . .
C14 C 1.0491(3) 0.2723(3) 0.82425(16) 0.0216(8) Uani 1 1 d . .
C54 C 0.7172(3) 0.5874(3) 0.88125(15) 0.0162(7) Uani 1 1 d . .
C67 C 0.5196(3) 1.0252(3) 0.89946(16) 0.0196(8) Uani 1 1 d . .
H67 H 0.5351 0.9645 0.9291 0.024 Uiso 1 1 calc R U
C32 C 0.3480(3) 0.8667(3) 0.84994(15) 0.0180(7) Uani 1 1 d . .
C64 C 0.9259(3) 0.9755(3) 0.87947(16) 0.0227(8) Uani 1 1 d . .
H64 H 0.9283 1.0408 0.8927 0.027 Uiso 1 1 calc R U
C25 C 0.7131(3) 0.4358(3) 0.50997(16) 0.0241(8) Uani 1 1 d . .
C22 C 0.8207(3) 0.5526(3) 0.55940(14) 0.0172(7) Uani 1 1 d . .
C41 C 0.4405(3) 1.1372(3) 0.65309(15) 0.0214(8) Uani 1 1 d . .
C37 C 0.3371(3) 0.9579(3) 0.80279(16) 0.0222(8) Uani 1 1 d . .
H37A H 0.4175 0.9383 0.7848 0.033 Uiso 1 1 calc R U
H37B H 0.3074 1.0320 0.8189 0.033 Uiso 1 1 calc R U
H37C H 0.2791 0.9631 0.7737 0.033 Uiso 1 1 calc R U
C15 C 1.0503(3) 0.1925(3) 0.86908(16) 0.0225(8) Uani 1 1 d . .
H15 H 1.0571 0.1207 0.8601 0.027 Uiso 1 1 calc R U
C10 C 0.3554(3) 0.6887(3) 0.69536(16) 0.0209(8) Uani 1 1 d . .
H10 H 0.3172 0.6753 0.6644 0.025 Uiso 1 1 calc R U
C9 C 0.3049(3) 0.7206(3) 0.74717(16) 0.0228(8) Uani 1 1 d . .
H9 H 0.2247 0.7340 0.7598 0.027 Uiso 1 1 calc R U
C23 C 0.8508(3) 0.4390(3) 0.58052(15) 0.0190(8) Uani 1 1 d . .
C55 C 0.7118(3) 0.5816(3) 0.94048(15) 0.0205(8) Uani 1 1 d . .
H55 H 0.6975 0.5233 0.9625 0.025 Uiso 1 1 calc R U
C12 C 0.4693(3) 0.9509(3) 0.57155(15) 0.0212(8) Uani 1 1 d . .
H12 H 0.4265 1.0151 0.5444 0.025 Uiso 1 1 calc R U
C59 C 0.6843(3) 0.8819(3) 0.83751(14) 0.0144(7) Uani 1 1 d . .
C19 C 1.0576(4) 0.2443(3) 0.76287(16) 0.0274(9) Uani 1 1 d . .
H19A H 0.9749 0.2690 0.7480 0.041 Uiso 1 1 calc R U
H19B H 1.1054 0.1612 0.7613 0.041 Uiso 1 1 calc R U
H19C H 1.0978 0.2845 0.7393 0.041 Uiso 1 1 calc R U
C4 C 0.5873(3) 0.8407(3) 0.64806(14) 0.0154(7) Uani 1 1 d . .
C35 C 0.3671(3) 0.6963(3) 0.93747(16) 0.0226(8) Uani 1 1 d . .
H35 H 0.3738 0.6384 0.9674 0.027 Uiso 1 1 calc R U
C26 C 0.6885(3) 0.5473(3) 0.48913(16) 0.0239(8) Uani 1 1 d . .
H26 H 0.6336 0.5836 0.4576 0.029 Uiso 1 1 calc R U
C62 C 1.0291(3) 0.7847(3) 0.85212(16) 0.0223(8) Uani 1 1 d . .
H62 H 1.1029 0.7174 0.8467 0.027 Uiso 1 1 calc R U
C13 C 1.0407(3) 0.3762(3) 0.83835(15) 0.0206(8) Uani 1 1 d . .
C52 C 0.7303(3) 0.3895(3) 0.87756(16) 0.0211(8) Uani 1 1 d . .
H52 H 0.7322 0.3772 0.9185 0.025 Uiso 1 1 calc R U
C57 C 0.7189(3) 0.7623(3) 0.93684(15) 0.0186(7) Uani 1 1 d . .
H57 H 0.7439 0.8132 0.9519 0.022 Uiso 1 1 calc R U
C49 C 0.7306(3) 0.4246(3) 0.76097(16) 0.0205(8) Uani 1 1 d . .
H49 H 0.7316 0.4361 0.7200 0.025 Uiso 1 1 calc R U
C27 C 0.7416(3) 0.6079(3) 0.51275(15) 0.0204(8) Uani 1 1 d . .
C8 C 0.9771(3) 0.6243(3) 0.55338(16) 0.0235(8) Uani 1 1 d . .
H8 H 1.0051 0.6047 0.5155 0.028 Uiso 1 1 calc R U
C56 C 0.7286(3) 0.6668(3) 0.96791(15) 0.0207(8) Uani 1 1 d . .
H56 H 0.7465 0.6552 1.0080 0.025 Uiso 1 1 calc R U
C36 C 0.3843(3) 0.6693(3) 0.88040(16) 0.0205(8) Uani 1 1 d . .
C28 C 0.9440(4) 0.3781(3) 0.62747(16) 0.0258(8) Uani 1 1 d . .
H28A H 0.9532 0.2997 0.6365 0.039 Uiso 1 1 calc R U
H28B H 0.9168 0.4197 0.6621 0.039 Uiso 1 1 calc R U
H28C H 1.0230 0.3752 0.6145 0.039 Uiso 1 1 calc R U
C58 C 0.6665(3) 0.7866(3) 0.87672(14) 0.0154(7) Uani 1 1 d . .
H58 H 0.5761 0.8133 0.8812 0.018 Uiso 1 1 calc R U
C7 C 1.0209(3) 0.6708(3) 0.58876(16) 0.0210(8) Uani 1 1 d . .
H7 H 1.0861 0.6912 0.5805 0.025 Uiso 1 1 calc R U
C71 C 0.5546(3) 1.0913(3) 0.80352(16) 0.0228(8) Uani 1 1 d . .
H71 H 0.5925 1.0759 0.7667 0.027 Uiso 1 1 calc R U
C33 C 0.3298(3) 0.8897(3) 0.90766(15) 0.0196(8) Uani 1 1 d . .
H33 H 0.3094 0.9651 0.9171 0.024 Uiso 1 1 calc R U
C45 C 0.6521(3) 1.0619(3) 0.61876(16) 0.0228(8) Uani 1 1 d . .
C5 C 1.1746(3) 0.4372(4) 0.77841(18) 0.0307(9) Uani 1 1 d . .
H5 H 1.2488 0.3723 0.7905 0.037 Uiso 1 1 calc R U
C60 C 0.8074(3) 0.8837(3) 0.84897(14) 0.0175(7) Uani 1 1 d . .
C16 C 1.0419(3) 0.2146(3) 0.92672(16) 0.0236(8) Uani 1 1 d . .
C51 C 0.7295(3) 0.3081(3) 0.84533(16) 0.0228(8) Uani 1 1 d . .
H51 H 0.7300 0.2396 0.8640 0.027 Uiso 1 1 calc R U
C42 C 0.4446(4) 1.2407(3) 0.66013(16) 0.0257(9) Uani 1 1 d . .
H42 H 0.3738 1.3020 0.6742 0.031 Uiso 1 1 calc R U
C18 C 1.0346(3) 0.4019(3) 0.89566(16) 0.0207(8) Uani 1 1 d . .
C6 C 1.1638(3) 0.5293(3) 0.74340(17) 0.0263(9) Uani 1 1 d . .
H6 H 1.2293 0.5422 0.7262 0.032 Uiso 1 1 calc R U
C63 C 1.0338(3) 0.8792(3) 0.87106(16) 0.0236(8) Uani 1 1 d . .
H63 H 1.1105 0.8778 0.8782 0.028 Uiso 1 1 calc R U
C34 C 0.3407(3) 0.8051(4) 0.95181(16) 0.0236(8) Uani 1 1 d . .
C21 C 1.0321(4) 0.5117(3) 0.91091(17) 0.0274(9) Uani 1 1 d . .
H21A H 1.0960 0.5252 0.8891 0.041 Uiso 1 1 calc R U
H21B H 1.0470 0.5057 0.9523 0.041 Uiso 1 1 calc R U
H21C H 0.9517 0.5759 0.9012 0.041 Uiso 1 1 calc R U
C50 C 0.7280(3) 0.3255(3) 0.78619(16) 0.0237(8) Uani 1 1 d . .
H50 H 0.7252 0.2707 0.7633 0.028 Uiso 1 1 calc R U
C17 C 1.0338(3) 0.3193(3) 0.93849(16) 0.0234(8) Uani 1 1 d . .
H17 H 1.0273 0.3356 0.9776 0.028 Uiso 1 1 calc R U
C68 C 0.4364(3) 1.1367(3) 0.90912(17) 0.0267(9) Uani 1 1 d . .
H68 H 0.3936 1.1517 0.9448 0.032 Uiso 1 1 calc R U
C30 C 0.7177(4) 0.7266(3) 0.48767(17) 0.0278(9) Uani 1 1 d . .
H30A H 0.7089 0.7742 0.5189 0.042 Uiso 1 1 calc R U
H30B H 0.6421 0.7607 0.4649 0.042 Uiso 1 1 calc R U
H30C H 0.7865 0.7224 0.4628 0.042 Uiso 1 1 calc R U
C43 C 0.5478(4) 1.2565(3) 0.64738(16) 0.0279(9) Uani 1 1 d . .
C44 C 0.6514(4) 1.1658(3) 0.62747(18) 0.0285(9) Uani 1 1 d . .
H44 H 0.7238 1.1751 0.6196 0.034 Uiso 1 1 calc R U
C39 C 0.4089(4) 0.5513(3) 0.86601(18) 0.0279(9) Uani 1 1 d . .
H39A H 0.3336 0.5537 0.8516 0.042 Uiso 1 1 calc R U
H39B H 0.4363 0.4971 0.9008 0.042 Uiso 1 1 calc R U
H39C H 0.4728 0.5263 0.8363 0.042 Uiso 1 1 calc R U
C20 C 1.0438(4) 0.1277(4) 0.97457(17) 0.0299(9) Uani 1 1 d . .
H20A H 1.0933 0.1272 1.0066 0.045 Uiso 1 1 calc R U
H20B H 1.0794 0.0514 0.9605 0.045 Uiso 1 1 calc R U
H20C H 0.9598 0.1478 0.9880 0.045 Uiso 1 1 calc R U
B1 B 0.9834(4) 0.7151(3) 0.69691(18) 0.0197(9) Uani 1 1 d . .
H1A H 0.9074 0.7713 0.7143 0.024 Uiso 1 1 calc R U
H1B H 1.0415 0.7492 0.6905 0.024 Uiso 1 1 calc R U
C46 C 0.3271(4) 1.1236(4) 0.66824(19) 0.0329(10) Uani 1 1 d . .
H46A H 0.2700 1.1556 0.6357 0.049 Uiso 1 1 calc R U
H46B H 0.2882 1.1644 0.7022 0.049 Uiso 1 1 calc R U
H46C H 0.3485 1.0417 0.6768 0.049 Uiso 1 1 calc R U
C38 C 0.3247(4) 0.8313(4) 1.01367(17) 0.0325(10) Uani 1 1 d . .
H38A H 0.2456 0.8367 1.0280 0.049 Uiso 1 1 calc R U
H38B H 0.3270 0.9047 1.0165 0.049 Uiso 1 1 calc R U
H38C H 0.3910 0.7699 1.0369 0.049 Uiso 1 1 calc R U
C70 C 0.4740(4) 1.2031(3) 0.81377(17) 0.0302(9) Uani 1 1 d . .
H70 H 0.4584 1.2643 0.7844 0.036 Uiso 1 1 calc R U
C69 C 0.4160(4) 1.2257(3) 0.86705(18) 0.0327(10) Uani 1 1 d . .
H69 H 0.3623 1.3025 0.8744 0.039 Uiso 1 1 calc R U
C29 C 0.6547(4) 0.3710(4) 0.48358(19) 0.0332(10) Uani 1 1 d . .
H29A H 0.5893 0.4242 0.4571 0.050 Uiso 1 1 calc R U
H29B H 0.6202 0.3366 0.5143 0.050 Uiso 1 1 calc R U
H29C H 0.7170 0.3101 0.4623 0.050 Uiso 1 1 calc R U
C48 C 0.7641(4) 0.9672(4) 0.5957(2) 0.0362(10) Uani 1 1 d . .
H48A H 0.8262 0.9945 0.5858 0.054 Uiso 1 1 calc R U
H48B H 0.7425 0.9436 0.5611 0.054 Uiso 1 1 calc R U
H48C H 0.7969 0.9014 0.6251 0.054 Uiso 1 1 calc R U
B2 B 0.5628(4) 0.6591(3) 0.64404(17) 0.0162(8) Uani 1 1 d . .
H2A H 0.6481 0.6102 0.6573 0.019 Uiso 1 1 calc R U
H2B H 0.5436 0.6205 0.6145 0.019 Uiso 1 1 calc R U
C102 C 1.0390(4) 1.0137(4) 0.6719(2) 0.0405(11) Uani 1 1 d . .
H10A H 1.0988 1.0379 0.6852 0.049 Uiso 1 1 calc R U
H10B H 1.0826 0.9303 0.6673 0.049 Uiso 1 1 calc R U
C103 C 0.9389(5) 1.0358(4) 0.7157(2) 0.0486(13) Uani 1 1 d . .
H10C H 0.8925 1.1188 0.7183 0.073 Uiso 1 1 calc R U
H10D H 0.9748 0.9977 0.7534 0.073 Uiso 1 1 calc R U
H10E H 0.8839 1.0054 0.7041 0.073 Uiso 1 1 calc R U
C47 C 0.5472(5) 1.3707(4) 0.6542(2) 0.0405(11) Uani 1 1 d . .
H47A H 0.4949 1.4287 0.6245 0.061 Uiso 1 1 calc R U
H47B H 0.6309 1.3626 0.6501 0.061 Uiso 1 1 calc R U
H47C H 0.5152 1.3945 0.6925 0.061 Uiso 1 1 calc R U
C100 C 1.1316(5) 0.9400(5) 0.5546(2) 0.0565(14) Uani 1 1 d . .
H10F H 1.1824 0.8843 0.5855 0.085 Uiso 1 1 calc R U
H10G H 1.1823 0.9368 0.5202 0.085 Uiso 1 1 calc R U
H10H H 1.0655 0.9214 0.5453 0.085 Uiso 1 1 calc R U
C101 C 1.0778(5) 1.0579(4) 0.5739(2) 0.0455(12) Uani 1 1 d . .
H10I H 1.1446 1.0722 0.5879 0.055 Uiso 1 1 calc R U
H10J H 1.0391 1.1147 0.5405 0.055 Uiso 1 1 calc R U

loop_
_atom_site_aniso_label
_atom_site_aniso_U_11
_atom_site_aniso_U_22
_atom_site_aniso_U_33
_atom_site_aniso_U_23
_atom_site_aniso_U_13
_atom_site_aniso_U_12
Th1 0.01394(7) 0.01392(7) 0.01284(7) -0.00240(4) 0.00063(4) -0.00685(5)
O1 0.0119(11) 0.0120(11) 0.0161(12) -0.0055(9) 0.0008(9) -0.0053(9)
N5 0.0164(15) 0.0231(16) 0.0143(15) -0.0027(12) 0.0005(12) -0.0105(13)
N2 0.0181(15) 0.0211(16) 0.0174(16) -0.0050(12) 0.0018(12) -0.0106(13)
N6 0.0166(14) 0.0159(14) 0.0142(15) 0.0002(11) -0.0013(11) -0.0096(12)
N8 0.0183(15) 0.0165(15) 0.0148(15) 0.0004(12) -0.0007(12) -0.0084(13)
N10 0.0112(13) 0.0127(14) 0.0175(15) -0.0022(11) -0.0004(11) -0.0063(12)
N4 0.0205(15) 0.0172(15) 0.0144(15) -0.0028(12) 0.0037(12) -0.0089(13)
N3 0.0183(15) 0.0149(15) 0.0182(16) -0.0021(12) 0.0046(12) -0.0085(12)
N9 0.0144(14) 0.0118(14) 0.0186(16) -0.0007(11) -0.0010(12) -0.0041(12)
N7 0.0178(15) 0.0166(15) 0.0134(15) -0.0010(12) 0.0011(12) -0.0085(12)
O100 0.0376(17) 0.0293(16) 0.0419(18) -0.0001(13) -0.0005(14) -0.0137(14)
N1 0.0159(15) 0.0237(16) 0.0189(16) 0.0031(13) 0.0009(12) -0.0071(13)
C40 0.0262(19) 0.0146(17) 0.0159(18) 0.0014(14) -0.0030(15) -0.0098(15)
C65 0.0163(17) 0.0174(18) 0.0204(19) -0.0043(14) 0.0032(14) -0.0072(15)
C3 0.0129(16) 0.0134(17) 0.0188(18) -0.0016(14) -0.0004(14) -0.0064(14)
C1 0.0130(16) 0.0166(17) 0.0137(17) -0.0032(13) -0.0003(13) -0.0059(14)
C61 0.0217(18) 0.0211(19) 0.0166(18) -0.0036(14) 0.0021(14) -0.0109(16)
C24 0.0248(19) 0.0210(19) 0.021(2) -0.0044(15) 0.0059(16) -0.0110(16)
C2 0.0158(17) 0.0129(17) 0.0153(18) -0.0019(13) 0.0002(14) -0.0027(14)
C11 0.0257(19) 0.024(2) 0.0139(18) -0.0005(15) -0.0037(15) -0.0130(16)
C31 0.0106(16) 0.0255(19) 0.0152(18) -0.0033(14) 0.0000(13) -0.0084(15)
C53 0.0120(16) 0.0160(17) 0.0190(19) 0.0017(14) -0.0018(14) -0.0057(14)
C66 0.0169(17) 0.0197(18) 0.0173(18) -0.0068(14) -0.0015(14) -0.0085(15)
C14 0.0146(17) 0.0208(19) 0.0197(19) 0.0001(15) -0.0024(14) 0.0004(15)
C54 0.0128(16) 0.0187(18) 0.0165(18) -0.0014(14) -0.0005(13) -0.0064(14)
C67 0.0196(18) 0.0208(19) 0.0188(19) -0.0039(15) -0.0023(15) -0.0087(16)
C32 0.0112(16) 0.0251(19) 0.0186(19) -0.0015(15) -0.0003(14) -0.0090(15)
C64 0.028(2) 0.026(2) 0.022(2) -0.0043(16) -0.0015(16) -0.0180(17)
C25 0.0219(19) 0.033(2) 0.021(2) -0.0123(16) 0.0061(15) -0.0136(17)
C22 0.0204(18) 0.0192(18) 0.0125(17) -0.0055(14) 0.0068(14) -0.0091(15)
C41 0.027(2) 0.0197(19) 0.0128(18) 0.0036(14) -0.0010(15) -0.0076(16)
C37 0.0206(19) 0.023(2) 0.024(2) -0.0033(16) 0.0010(15) -0.0102(16)
C15 0.0198(19) 0.023(2) 0.024(2) -0.0012(16) -0.0026(15) -0.0089(16)
C10 0.0219(19) 0.027(2) 0.0197(19) -0.0040(15) -0.0033(15) -0.0154(16)
C9 0.0190(18) 0.034(2) 0.021(2) -0.0040(16) 0.0020(15) -0.0174(17)
C23 0.0208(18) 0.0250(19) 0.0116(17) -0.0043(14) 0.0060(14) -0.0108(16)
C55 0.0240(19) 0.025(2) 0.0141(18) 0.0014(15) 0.0005(15) -0.0130(16)
C12 0.0244(19) 0.024(2) 0.0163(19) 0.0037(15) -0.0051(15) -0.0119(16)
C59 0.0124(16) 0.0177(17) 0.0126(17) -0.0043(13) 0.0004(13) -0.0056(14)
C19 0.027(2) 0.027(2) 0.023(2) -0.0034(16) -0.0001(16) -0.0067(17)
C4 0.0164(17) 0.0165(17) 0.0133(17) -0.0014(14) 0.0022(13) -0.0076(14)
C35 0.0179(18) 0.030(2) 0.0195(19) 0.0006(16) 0.0020(15) -0.0113(16)
C26 0.0197(19) 0.028(2) 0.0178(19) -0.0059(16) 0.0002(15) -0.0044(16)
C62 0.0166(18) 0.024(2) 0.023(2) -0.0019(16) 0.0013(15) -0.0063(16)
C13 0.0138(17) 0.024(2) 0.0174(19) 0.0021(15) 0.0004(14) -0.0035(15)
C52 0.0243(19) 0.0225(19) 0.0177(19) 0.0018(15) -0.0011(15) -0.0121(16)
C57 0.0175(18) 0.0244(19) 0.0154(18) -0.0055(15) 0.0011(14) -0.0099(15)
C49 0.0244(19) 0.0195(19) 0.0184(19) -0.0039(15) 0.0007(15) -0.0100(16)
C27 0.0211(19) 0.0208(19) 0.0156(19) -0.0035(15) 0.0037(15) -0.0061(16)
C8 0.025(2) 0.028(2) 0.0179(19) -0.0053(16) 0.0105(15) -0.0129(17)
C56 0.0217(19) 0.028(2) 0.0115(18) -0.0012(15) 0.0009(14) -0.0108(16)
C36 0.0119(17) 0.028(2) 0.0206(19) -0.0010(15) 0.0019(14) -0.0081(15)
C28 0.031(2) 0.022(2) 0.022(2) -0.0001(16) -0.0023(17) -0.0107(17)
C58 0.0136(16) 0.0185(18) 0.0140(17) -0.0040(14) 0.0017(13) -0.0068(14)
C7 0.0201(18) 0.0239(19) 0.021(2) -0.0031(15) 0.0079(15) -0.0126(16)
C71 0.0232(19) 0.023(2) 0.020(2) -0.0057(15) -0.0013(15) -0.0071(16)
C33 0.0128(17) 0.026(2) 0.022(2) -0.0065(15) 0.0005(14) -0.0095(15)
C45 0.0221(19) 0.0216(19) 0.025(2) 0.0049(16) -0.0065(16) -0.0112(16)
C5 0.0115(18) 0.036(2) 0.036(2) 0.0049(19) 0.0017(16) -0.0048(17)
C60 0.0216(18) 0.0227(19) 0.0099(17) 0.0003(14) 0.0008(14) -0.0119(16)
C16 0.0203(19) 0.026(2) 0.024(2) 0.0026(16) -0.0052(15) -0.0104(16)
C51 0.027(2) 0.0164(18) 0.026(2) -0.0003(15) 0.0022(16) -0.0112(16)
C42 0.040(2) 0.0177(19) 0.0147(19) -0.0002(15) -0.0007(16) -0.0092(17)
C18 0.0151(17) 0.0219(19) 0.021(2) 0.0032(15) -0.0035(15) -0.0057(15)
C6 0.0144(18) 0.035(2) 0.027(2) -0.0001(17) 0.0013(15) -0.0097(17)
C63 0.0203(19) 0.037(2) 0.020(2) -0.0008(16) 0.0011(15) -0.0190(18)
C34 0.0149(18) 0.043(2) 0.0162(19) -0.0050(17) 0.0024(14) -0.0152(17)
C21 0.030(2) 0.028(2) 0.024(2) -0.0007(17) -0.0022(17) -0.0133(18)
C50 0.030(2) 0.0175(19) 0.026(2) -0.0053(15) 0.0009(16) -0.0119(17)
C17 0.0188(18) 0.031(2) 0.0168(19) -0.0012(16) -0.0021(15) -0.0081(17)
C68 0.0195(19) 0.031(2) 0.025(2) -0.0117(17) 0.0043(16) -0.0057(17)
C30 0.031(2) 0.024(2) 0.023(2) 0.0008(16) 0.0010(17) -0.0086(18)
C43 0.043(2) 0.023(2) 0.020(2) 0.0044(16) -0.0132(18) -0.0172(19)
C44 0.032(2) 0.026(2) 0.032(2) 0.0062(17) -0.0085(18) -0.0189(19)
C39 0.027(2) 0.025(2) 0.030(2) -0.0005(17) 0.0027(17) -0.0112(18)
C20 0.033(2) 0.034(2) 0.027(2) 0.0030(18) -0.0041(18) -0.0193(19)
B1 0.024(2) 0.019(2) 0.020(2) -0.0045(17) 0.0030(17) -0.0134(18)
C46 0.028(2) 0.028(2) 0.036(2) -0.0005(18) 0.0094(18) -0.0084(18)
C38 0.035(2) 0.049(3) 0.018(2) -0.0062(18) 0.0024(17) -0.021(2)
C70 0.033(2) 0.020(2) 0.026(2) -0.0016(16) -0.0042(17) -0.0013(17)
C69 0.032(2) 0.022(2) 0.029(2) -0.0084(17) -0.0039(18) 0.0035(18)
C29 0.033(2) 0.036(2) 0.037(2) -0.0133(19) -0.0030(19) -0.018(2)
C48 0.027(2) 0.025(2) 0.057(3) 0.001(2) 0.007(2) -0.0134(19)
B2 0.020(2) 0.018(2) 0.014(2) -0.0017(15) -0.0002(16) -0.0112(17)
C102 0.043(3) 0.037(3) 0.039(3) -0.007(2) -0.008(2) -0.015(2)
C103 0.060(3) 0.041(3) 0.040(3) -0.010(2) -0.001(2) -0.016(3)
C47 0.064(3) 0.026(2) 0.037(3) 0.0026(19) -0.016(2) -0.025(2)
C100 0.051(3) 0.065(4) 0.044(3) -0.003(3) 0.002(2) -0.017(3)
C101 0.044(3) 0.050(3) 0.046(3) 0.000(2) 0.002(2) -0.025(2)

loop_
_atom_type_symbol
_atom_type_description
_atom_type_scat_dispersion_real
_atom_type_scat_dispersion_imag
_atom_type_scat_source
C C 0.0033 0.0016 'International Tables Vol C Tables 4.2.6.8 and 6.1.1.4'
H H 0.0000 0.0000 'International Tables Vol C Tables 4.2.6.8 and 6.1.1.4'
B B 0.0013 0.0007 'International Tables Vol C Tables 4.2.6.8 and 6.1.1.4'
N N 0.0061 0.0033 'International Tables Vol C Tables 4.2.6.8 and 6.1.1.4'
O O 0.0106 0.0060 'International Tables Vol C Tables 4.2.6.8 and 6.1.1.4'
Th Th -7.2400 8.8979 'International Tables Vol C Tables 4.2.6.8 and 6.1.1.4'

loop_
_geom_angle_atom_site_label_1
_geom_angle_atom_site_label_2
_geom_angle_atom_site_label_3
_geom_angle
O1 Th1 N10 67.13(9)
O1 Th1 N9 129.35(9)
N10 Th1 N9 63.00(9)
O1 Th1 C3 99.88(9)
N10 Th1 C3 85.33(9)
N9 Th1 C3 68.41(9)
O1 Th1 C4 85.75(9)
N10 Th1 C4 139.85(9)
N9 Th1 C4 129.09(9)
C3 Th1 C4 70.23(10)
O1 Th1 C1 105.42(9)
N10 Th1 C1 80.28(9)
N9 Th1 C1 74.70(9)
C3 Th1 C1 143.01(10)
C4 Th1 C1 137.39(10)
O1 Th1 C2 120.27(9)
N10 Th1 C2 149.65(9)
N9 Th1 C2 107.29(9)
C3 Th1 C2 119.19(10)
C4 Th1 C2 69.59(9)
C1 Th1 C2 69.37(9)
C59 O1 Th1 132.06(19)
C3 N5 C9 110.7(3)
C3 N5 C31 126.3(3)
C9 N5 C31 122.8(3)
C1 N2 C6 110.7(3)
C1 N2 B1 122.6(3)
C6 N2 B1 126.5(3)
C3 N6 C10 111.6(3)
C3 N6 B2 119.9(3)
C10 N6 B2 127.8(3)
C4 N8 C12 111.0(3)
C4 N8 C40 128.0(3)
C12 N8 C40 120.9(3)
C54 N10 C58 113.3(3)
C54 N10 Th1 126.8(2)
C58 N10 Th1 117.4(2)
C2 N4 C8 111.0(3)
C2 N4 C22 127.3(3)
C8 N4 C22 121.3(3)
C2 N3 C7 111.6(3)
C2 N3 B1 120.1(3)
C7 N3 B1 127.5(3)
C53 N9 C49 118.3(3)
C53 N9 Th1 118.9(2)
C49 N9 Th1 122.7(2)
C4 N7 C11 111.0(3)
C4 N7 B2 121.1(3)
C11 N7 B2 126.7(3)
C102 O100 C101 113.7(4)
C1 N1 C5 110.5(3)
C1 N1 C13 130.2(3)
C5 N1 C13 118.6(3)
C41 C40 C45 121.7(3)
C41 C40 N8 118.3(3)
C45 C40 N8 119.8(3)
C60 C65 C64 120.7(3)
C60 C65 H65 119.6
C64 C65 H65 119.6
N6 C3 N5 103.9(3)
N6 C3 Th1 110.8(2)
N5 C3 Th1 145.2(2)
N2 C1 N1 104.4(3)
N2 C1 Th1 108.3(2)
N1 C1 Th1 147.0(2)
C62 C61 C60 121.5(3)
C62 C61 H61 119.2
C60 C61 H61 119.2
C23 C24 C25 121.5(4)
C23 C24 H24 119.3
C25 C24 H24 119.3
N3 C2 N4 103.4(3)
N3 C2 Th1 107.6(2)
N4 C2 Th1 148.6(2)
C12 C11 N7 107.6(3)
C12 C11 H11 126.2
N7 C11 H11 126.2
C32 C31 C36 122.1(3)
C32 C31 N5 119.2(3)
C36 C31 N5 118.6(3)
N9 C53 C52 120.4(3)
N9 C53 C54 116.7(3)
C52 C53 C54 122.8(3)
C71 C66 C67 118.7(3)
C71 C66 C59 119.3(3)
C67 C66 C59 121.6(3)
C15 C14 C13 118.0(3)
C15 C14 C19 119.9(3)
C13 C14 C19 122.2(3)
N10 C54 C55 123.7(3)
N10 C54 C53 114.5(3)
C55 C54 C53 121.8(3)
C68 C67 C66 120.7(4)
C68 C67 H67 119.7
C66 C67 H67 119.7
C31 C32 C33 117.9(3)
C31 C32 C37 120.7(3)
C33 C32 C37 121.4(3)
C63 C64 C65 120.6(3)
C63 C64 H64 119.7
C65 C64 H64 119.7
C26 C25 C24 118.5(3)
C26 C25 C29 121.5(4)
C24 C25 C29 119.9(4)
C27 C22 C23 122.0(3)
C27 C22 N4 119.1(3)
C23 C22 N4 118.7(3)
C40 C41 C42 117.6(3)
C40 C41 C46 122.1(3)
C42 C41 C46 120.3(3)
C32 C37 H37A 109.5
C32 C37 H37B 109.5
H37A C37 H37B 109.5
C32 C37 H37C 109.5
H37A C37 H37C 109.5
H37B C37 H37C 109.5
C14 C15 C16 122.1(4)
C14 C15 H15 119.0
C16 C15 H15 119.0
C9 C10 N6 107.4(3)
C9 C10 H10 126.3
N6 C10 H10 126.3
C10 C9 N5 106.3(3)
C10 C9 H9 126.9
N5 C9 H9 126.9
C24 C23 C22 118.2(3)
C24 C23 C28 120.7(3)
C22 C23 C28 121.1(3)
C54 C55 C56 117.7(3)
C54 C55 H55 121.1
C56 C55 H55 121.1
C11 C12 N8 106.5(3)
C11 C12 H12 126.7
N8 C12 H12 126.7
O1 C59 C66 110.1(3)
O1 C59 C60 108.8(3)
C66 C59 C60 107.8(3)
O1 C59 C58 106.8(3)
C66 C59 C58 110.9(3)
C60 C59 C58 112.4(3)
C14 C19 H19A 109.5
C14 C19 H19B 109.5
H19A C19 H19B 109.5
C14 C19 H19C 109.5
H19A C19 H19C 109.5
H19B C19 H19C 109.5
N7 C4 N8 103.9(3)
N7 C4 Th1 108.5(2)
N8 C4 Th1 147.6(2)
C34 C35 C36 122.0(4)
C34 C35 H35 119.0
C36 C35 H35 119.0
C25 C26 C27 122.3(3)
C25 C26 H26 118.9
C27 C26 H26 118.9
C63 C62 C61 120.4(3)
C63 C62 H62 119.8
C61 C62 H62 119.8
C14 C13 C18 122.3(3)
C14 C13 N1 119.5(3)
C18 C13 N1 117.6(3)
C51 C52 C53 119.6(3)
C51 C52 H52 120.2
C53 C52 H52 120.2
C56 C57 C58 117.5(3)
C56 C57 H57 121.3
C58 C57 H57 121.3
N9 C49 C50 123.4(3)
N9 C49 H49 118.3
C50 C49 H49 118.3
C26 C27 C22 117.4(3)
C26 C27 C30 121.1(3)
C22 C27 C30 121.4(3)
C7 C8 N4 106.3(3)
C7 C8 H8 126.8
N4 C8 H8 126.8
C57 C56 C55 119.6(3)
C57 C56 H56 120.2
C55 C56 H56 120.2
C35 C36 C31 117.6(3)
C35 C36 C39 120.7(3)
C31 C36 C39 121.7(3)
C23 C28 H28A 109.5
C23 C28 H28B 109.5
H28A C28 H28B 109.5
C23 C28 H28C 109.5
H28A C28 H28C 109.5
H28B C28 H28C 109.5
N10 C58 C57 110.8(3)
N10 C58 C59 109.6(3)
C57 C58 C59 115.4(3)
N10 C58 H58 106.9
C57 C58 H58 106.9
C59 C58 H58 106.9
C8 C7 N3 107.7(3)
C8 C7 H7 126.1
N3 C7 H7 126.1
C70 C71 C66 120.5(4)
C70 C71 H71 119.7
C66 C71 H71 119.7
C34 C33 C32 121.8(3)
C34 C33 H33 119.1
C32 C33 H33 119.1
C44 C45 C40 118.1(4)
C44 C45 C48 120.5(3)
C40 C45 C48 121.3(3)
C6 C5 N1 106.6(3)
C6 C5 H5 126.7
N1 C5 H5 126.7
C61 C60 C65 117.6(3)
C61 C60 C59 119.9(3)
C65 C60 C59 122.5(3)
C17 C16 C15 117.7(3)
C17 C16 C20 120.8(3)
C15 C16 C20 121.5(3)
C52 C51 C50 120.1(3)
C52 C51 H51 119.9
C50 C51 H51 119.9
C43 C42 C41 122.3(4)
C43 C42 H42 118.9
C41 C42 H42 118.9
C17 C18 C13 116.9(3)
C17 C18 C21 120.9(3)
C13 C18 C21 122.2(3)
C5 C6 N2 107.8(3)
C5 C6 H6 126.1
N2 C6 H6 126.1
C64 C63 C62 119.1(3)
C64 C63 H63 120.5
C62 C63 H63 120.5
C35 C34 C33 118.6(3)
C35 C34 C38 120.8(4)
C33 C34 C38 120.5(4)
C18 C21 H21A 109.5
C18 C21 H21B 109.5
H21A C21 H21B 109.5
C18 C21 H21C 109.5
H21A C21 H21C 109.5
H21B C21 H21C 109.5
C51 C50 C49 118.0(3)
C51 C50 H50 121.0
C49 C50 H50 121.0
C16 C17 C18 123.0(3)
C16 C17 H17 118.5
C18 C17 H17 118.5
C69 C68 C67 120.1(4)
C69 C68 H68 120.0
C67 C68 H68 120.0
C27 C30 H30A 109.5
C27 C30 H30B 109.5
H30A C30 H30B 109.5
C27 C30 H30C 109.5
H30A C30 H30C 109.5
H30B C30 H30C 109.5
C42 C43 C44 118.4(4)
C42 C43 C47 120.5(4)
C44 C43 C47 121.2(4)
C45 C44 C43 121.9(4)
C45 C44 H44 119.0
C43 C44 H44 119.0
C36 C39 H39A 109.5
C36 C39 H39B 109.5
H39A C39 H39B 109.5
C36 C39 H39C 109.5
H39A C39 H39C 109.5
H39B C39 H39C 109.5
C16 C20 H20A 109.5
C16 C20 H20B 109.5
H20A C20 H20B 109.5
C16 C20 H20C 109.5
H20A C20 H20C 109.5
H20B C20 H20C 109.5
N3 B1 N2 106.6(3)
N3 B1 H1A 110.4
N2 B1 H1A 110.4
N3 B1 H1B 110.4
N2 B1 H1B 110.4
H1A B1 H1B 108.6
C41 C46 H46A 109.5
C41 C46 H46B 109.5
H46A C46 H46B 109.5
C41 C46 H46C 109.5
H46A C46 H46C 109.5
H46B C46 H46C 109.5
C34 C38 H38A 109.5
C34 C38 H38B 109.5
H38A C38 H38B 109.5
C34 C38 H38C 109.5
H38A C38 H38C 109.5
H38B C38 H38C 109.5
C71 C70 C69 120.0(4)
C71 C70 H70 120.0
C69 C70 H70 120.0
C68 C69 C70 120.0(4)
C68 C69 H69 120.0
C70 C69 H69 120.0
C25 C29 H29A 109.5
C25 C29 H29B 109.5
H29A C29 H29B 109.5
C25 C29 H29C 109.5
H29A C29 H29C 109.5
H29B C29 H29C 109.5
C45 C48 H48A 109.5
C45 C48 H48B 109.5
H48A C48 H48B 109.5
C45 C48 H48C 109.5
H48A C48 H48C 109.5
H48B C48 H48C 109.5
N7 B2 N6 106.7(3)
N7 B2 H2A 110.4
N6 B2 H2A 110.4
N7 B2 H2B 110.4
N6 B2 H2B 110.4
H2A B2 H2B 108.6
O100 C102 C103 109.9(4)
O100 C102 H10A 109.7
C103 C102 H10A 109.7
O100 C102 H10B 109.7
C103 C102 H10B 109.7
H10A C102 H10B 108.2
C102 C103 H10C 109.5
C102 C103 H10D 109.5
H10C C103 H10D 109.5
C102 C103 H10E 109.5
H10C C103 H10E 109.5
H10D C103 H10E 109.5
C43 C47 H47A 109.5
C43 C47 H47B 109.5
H47A C47 H47B 109.5
C43 C47 H47C 109.5
H47A C47 H47C 109.5
H47B C47 H47C 109.5
C101 C100 H10F 109.5
C101 C100 H10G 109.5
H10F C100 H10G 109.5
C101 C100 H10H 109.5
H10F C100 H10H 109.5
H10G C100 H10H 109.5
O100 C101 C100 113.3(4)
O100 C101 H10I 108.9
C100 C101 H10I 108.9
O100 C101 H10J 108.9
C100 C101 H10J 108.9
H10I C101 H10J 107.7

loop_
_geom_bond_atom_site_label_1
_geom_bond_atom_site_label_2
_geom_bond_distance
Th1 O1 2.160(2)
Th1 N10 2.432(3)
Th1 N9 2.624(3)
Th1 C3 2.737(3)
Th1 C4 2.787(3)
Th1 C1 2.792(3)
Th1 C2 2.883(3)
O1 C59 1.425(4)
N5 C3 1.374(4)
N5 C9 1.391(4)
N5 C31 1.433(4)
N2 C1 1.360(4)
N2 C6 1.375(5)
N2 B1 1.543(5)
N6 C3 1.354(4)
N6 C10 1.373(4)
N6 B2 1.551(5)
N8 C4 1.372(4)
N8 C12 1.388(4)
N8 C40 1.439(4)
N10 C54 1.363(4)
N10 C58 1.487(4)
N4 C2 1.377(4)
N4 C8 1.391(5)
N4 C22 1.438(4)
N3 C2 1.355(4)
N3 C7 1.378(4)
N3 B1 1.541(5)
N9 C53 1.351(4)
N9 C49 1.356(4)
N7 C4 1.363(4)
N7 C11 1.381(4)
N7 B2 1.544(5)
O100 C102 1.410(5)
O100 C101 1.422(6)
N1 C1 1.367(4)
N1 C5 1.386(5)
N1 C13 1.450(5)
C40 C41 1.396(5)
C40 C45 1.399(5)
C65 C60 1.393(5)
C65 C64 1.397(5)
C65 H65 0.9500
C61 C62 1.383(5)
C61 C60 1.391(5)
C61 H61 0.9500
C24 C23 1.387(5)
C24 C25 1.393(5)
C24 H24 0.9500
C11 C12 1.340(5)
C11 H11 0.9500
C31 C32 1.390(5)
C31 C36 1.402(5)
C53 C52 1.407(5)
C53 C54 1.473(5)
C66 C71 1.393(5)
C66 C67 1.393(5)
C66 C59 1.536(5)
C14 C15 1.389(5)
C14 C13 1.390(5)
C14 C19 1.501(5)
C54 C55 1.374(5)
C67 C68 1.388(5)
C67 H67 0.9500
C32 C33 1.395(5)
C32 C37 1.495(5)
C64 C63 1.378(5)
C64 H64 0.9500
C25 C26 1.385(6)
C25 C29 1.517(5)
C22 C27 1.396(5)
C22 C23 1.397(5)
C41 C42 1.402(5)
C41 C46 1.493(5)
C37 H37A 0.9800
C37 H37B 0.9800
C37 H37C 0.9800
C15 C16 1.393(5)
C15 H15 0.9500
C10 C9 1.347(5)
C10 H10 0.9500
C9 H9 0.9500
C23 C28 1.501(5)
C55 C56 1.435(5)
C55 H55 0.9500
C12 H12 0.9500
C59 C60 1.549(5)
C59 C58 1.552(5)
C19 H19A 0.9800
C19 H19B 0.9800
C19 H19C 0.9800
C35 C34 1.384(5)
C35 C36 1.395(5)
C35 H35 0.9500
C26 C27 1.392(5)
C26 H26 0.9500
C62 C63 1.382(5)
C62 H62 0.9500
C13 C18 1.402(5)
C52 C51 1.370(5)
C52 H52 0.9500
C57 C56 1.334(5)
C57 C58 1.512(5)
C57 H57 0.9500
C49 C50 1.377(5)
C49 H49 0.9500
C27 C30 1.499(5)
C8 C7 1.334(5)
C8 H8 0.9500
C56 H56 0.9500
C36 C39 1.505(5)
C28 H28A 0.9800
C28 H28B 0.9800
C28 H28C 0.9800
C58 H58 1.0000
C7 H7 0.9500
C71 C70 1.387(5)
C71 H71 0.9500
C33 C34 1.391(5)
C33 H33 0.9500
C45 C44 1.390(5)
C45 C48 1.497(6)
C5 C6 1.338(6)
C5 H5 0.9500
C16 C17 1.383(5)
C16 C20 1.496(5)
C51 C50 1.372(5)
C51 H51 0.9500
C42 C43 1.379(6)
C42 H42 0.9500
C18 C17 1.392(5)
C18 C21 1.501(5)
C6 H6 0.9500
C63 H63 0.9500
C34 C38 1.501(5)
C21 H21A 0.9800
C21 H21B 0.9800
C21 H21C 0.9800
C50 H50 0.9500
C17 H17 0.9500
C68 C69 1.377(6)
C68 H68 0.9500
C30 H30A 0.9800
C30 H30B 0.9800
C30 H30C 0.9800
C43 C44 1.390(6)
C43 C47 1.513(5)
C44 H44 0.9500
C39 H39A 0.9800
C39 H39B 0.9800
C39 H39C 0.9800
C20 H20A 0.9800
C20 H20B 0.9800
C20 H20C 0.9800
B1 H1A 0.9900
B1 H1B 0.9900
C46 H46A 0.9800
C46 H46B 0.9800
C46 H46C 0.9800
C38 H38A 0.9800
C38 H38B 0.9800
C38 H38C 0.9800
C70 C69 1.390(6)
C70 H70 0.9500
C69 H69 0.9500
C29 H29A 0.9800
C29 H29B 0.9800
C29 H29C 0.9800
C48 H48A 0.9800
C48 H48B 0.9800
C48 H48C 0.9800
B2 H2A 0.9900
B2 H2B 0.9900
C102 C103 1.495(7)
C102 H10A 0.9900
C102 H10B 0.9900
C103 H10C 0.9800
C103 H10D 0.9800
C103 H10E 0.9800
C47 H47A 0.9800
C47 H47B 0.9800
C47 H47C 0.9800
C100 C101 1.491(7)
C100 H10F 0.9800
C100 H10G 0.9800
C100 H10H 0.9800
C101 H10I 0.9900
C101 H10J 0.9900
